data_2002830
loop_
_publ_author_name
'Mueller-Buschbaum, Hk'
'Mertens, B'

_publ_section_title
;
Zum Mineral Johillerit verwandte Oxovanadate Rb Cd4 V3 O12 und Tl Cd4
V3 O12
;
_journal_name_full
;
Zeitschrift fuer Naturforschung, Teil B. Anorganische Chemie,
Organische Chemie (42,1987-)
;
_journal_page_first 663
_journal_page_last 667
_journal_volume 52
_journal_year 1997
_chemical_formula_structural 'Tl Cd4 (V O4)3'
_chemical_formula_sum 'Cd4 O12 Tl V3'
_chemical_name_systematic 'Thallium tetracadmium tris(vanadate(V))'
_space_group_IT_number 15
_symmetry_cell_setting monoclinic
_symmetry_Int_Tables_number 15
_symmetry_space_group_name_Hall '-C 2yc'
_symmetry_space_group_name_H-M 'C 1 2/c 1'
_cell_angle_alpha 90
_cell_angle_beta 114.88(4)
_cell_angle_gamma 90
_cell_formula_units_Z 4
_cell_length_a 12.999(6)
_cell_length_b 13.527(7)
_cell_length_c 7.055(3)
_cell_volume 1125.4
_refine_ls_R_factor_all 0.0817
_cod_database_code 2002830

loop_
_symmetry_equiv_pos_as_xyz
x,y,z
-x,y,1/2-z
-x,-y,-z
x,-y,1/2+z
1/2+x,1/2+y,z
1/2-x,1/2+y,1/2-z
1/2-x,1/2-y,-z
1/2+x,1/2-y,1/2+z

loop_
_atom_site_aniso_label
_atom_site_aniso_U_11
_atom_site_aniso_U_12
_atom_site_aniso_U_13
_atom_site_aniso_U_22
_atom_site_aniso_U_23
_atom_site_aniso_U_33
Cd1 0.0167(2) -0.0019(2) 0.00773(15) 0.0152(2) 0.0006(2) 0.0153(2)
Cd2 0.0159(3) 0. 0.0092(2) 0.0150(3) 0. 0.0197(3)
Tl1 0.0244(2) 0. 0.00787(15) 0.0402(3) 0. 0.0193(2)
V1 0.0149(6) 0. 0.0058(5) 0.0142(7) 0. 0.0172(7)
V2 0.0131(4) -0.0020(4) 0.0052(4) 0.0130(5) 0.0006(4) 0.0148(4)
Cd3 0.0290(7) -0.0014(5) 0.0028(4) 0.0135(4) -0.0032(4) 0.0220(6)
O1 0.029(2) 0.004(2) 0.011(2) 0.023(3) 0.001(2) 0.012(2)
O2 0.014(2) 0.001(2) 0.005(2) 0.036(3) -0.001(2) 0.017(2)
O3 0.018(2) -0.002(2) 0.012(2) 0.025(3) -0.002(3) 0.045(3)
O4 0.029(2) -0.007(2) 0.009(2) 0.022(2) -0.004(2) 0.012(2)
O5 0.026(2) -0.002(2) 0.014(2) 0.013(2) 0.004(2) 0.026(2)
O6 0.021(2) -0.005(2) 0.015(3) 0.025(3) 0.004(3) 0.053(4)

loop_
_atom_site_label
_atom_site_type_symbol
_atom_site_symmetry_multiplicity
_atom_site_Wyckoff_symbol
_atom_site_fract_x
_atom_site_fract_y
_atom_site_fract_z
_atom_site_occupancy
_atom_site_attached_hydrogens
_atom_site_calc_flag
Cd1 Cd2+ 8 f 0.22118(4) 0.15906(4) 0.14393(7) 1. 0 d
Cd2 Cd2+ 4 e 0.5 -0.23622(5) 0.25 1. 0 d
Tl1 Tl1+ 4 e 0.5 -0.52231(4) 0.25 1. 0 d
V1 V5+ 4 e 0.5 0.20403(12) 0.25 1. 0 d
V2 V5+ 8 f 0.26112(9) 0.38798(8) 0.3630(2) 1. 0 d
Cd3 Cd2+ 8 f 0.48003(10) -0.0034(1) 0.0192(2) 0.5 0 d
O1 O2- 8 f 0.3375(4) 0.3316(4) 0.5998(7) 1. 0 d
O2 O2- 8 f 0.4556(4) 0.2760(4) 0.0318(8) 1. 0 d
O3 O2- 8 f 0.1167(4) 0.4008(4) 0.2947(10) 1. 0 d
O4 O2- 8 f 0.2807(5) 0.3205(4) 0.1780(7) 1. 0 d
O5 O2- 8 f 0.3201(5) 0.4996(4) 0.3710(8) 1. 0 d
O6 O2- 8 f 0.4045(5) 0.1219(5) 0.2687(11) 1. 0 d

loop_
_atom_type_symbol
_atom_type_oxidation_number
Cd2+ 2.000
Tl1+ 1.000
V5+ 5.000
O2- -2.000
